data_7012539
loop_
_publ_author_name
'Alpheus N. Mautjana'
'J\"orn D. S. Miller'
'A. Gie'
'Susan A. Bourne'
'Klaus R. Koch'

_publ_section_title
;
 Tailoring hydrophilic N,N-dialkyl-N'-acylthioureas suitable for
 Pt(II), Pd(II) and Rh(III) chloride pre-concentration from acid
 aqueous solutions, and their complex separation by reversed-phase HPLC
;
_journal_issue 10
_journal_name_full 'Dalton Trans.'
_journal_page_first 1952
_journal_page_last 1960
_journal_paper_doi 10.1039/b211885h
_journal_year 2003
_chemical_formula_moiety 'C22 H38 N4 O2 Pt S2'
_chemical_formula_sum 'C22 H38 N4 O2 Pt S2'
_chemical_formula_weight 649.77
_chemical_melting_point 481(2)
_chemical_name_common
;bis-(N-piperidyl-N'-(2,2-
dimethylpropanoyl)thioureato)platinum(ii)
;
_chemical_name_systematic
; 
bis-(N-piperidyl-N'-(2,2-dimethylpropanoyl)thioureato)platinum(II)
;
_space_group_IT_number 14
_symmetry_cell_setting monoclinic
_symmetry_space_group_name_Hall '-P 2ybc'
_symmetry_space_group_name_H-M 'P 1 21/c 1'
_atom_sites_solution_hydrogens geom
_atom_sites_solution_primary direct
_atom_sites_solution_secondary difmap
_audit_creation_method SHELXL-97
_cell_angle_alpha 90.00
_cell_angle_beta 105.20(3)
_cell_angle_gamma 90.00
_cell_formula_units_Z 4
_cell_length_a 9.951(2)
_cell_length_b 15.235(3)
_cell_length_c 18.358(4)
_cell_measurement_reflns_used 24
_cell_measurement_temperature 198(2)
_cell_measurement_theta_max 23
_cell_measurement_theta_min -23
_cell_volume 2685.8(10)
_computing_cell_refinement 'Nonius CAD4 software'
_computing_data_collection 'Nonius CAD4 software'
_computing_data_reduction 'Nonius CAD4 software'
_computing_molecular_graphics PLUTO
_computing_structure_refinement 'SHELXL-97 (Sheldrick, 1997)'
_computing_structure_solution 'SHELXS-97 (Sheldrick, 1990)'
_diffrn_ambient_temperature 198(2)
_diffrn_measured_fraction_theta_full 0.960
_diffrn_measured_fraction_theta_max 0.960
_diffrn_measurement_device_type 'Nonius CAD4 diffractometer'
_diffrn_measurement_method '\w - 2\q'
_diffrn_radiation_monochromator graphite
_diffrn_radiation_source 'fine-focus sealed tube'
_diffrn_radiation_type MoK\a
_diffrn_radiation_wavelength 0.71073
_diffrn_reflns_av_R_equivalents 0.0566
_diffrn_reflns_av_sigmaI/netI 0.0375
_diffrn_reflns_limit_h_max 12
_diffrn_reflns_limit_h_min -10
_diffrn_reflns_limit_k_max 19
_diffrn_reflns_limit_k_min -13
_diffrn_reflns_limit_l_max 23
_diffrn_reflns_limit_l_min -23
_diffrn_reflns_number 21204
_diffrn_reflns_theta_full 27.48
_diffrn_reflns_theta_max 27.48
_diffrn_reflns_theta_min 2.66
_diffrn_standards_decay_% 20
_diffrn_standards_interval_time 60
_diffrn_standards_number 3
_exptl_absorpt_coefficient_mu 5.404
_exptl_absorpt_correction_T_max 0.9962
_exptl_absorpt_correction_T_min 0.5387
_exptl_absorpt_correction_type 'empirical via \y scans'
_exptl_crystal_colour yellow
_exptl_crystal_density_diffrn 1.607
_exptl_crystal_density_meas ?
_exptl_crystal_density_method .
_exptl_crystal_F_000 1296
_exptl_crystal_size_max 0.21
_exptl_crystal_size_mid 0.40
_exptl_crystal_size_min 0.25
_refine_diff_density_max 1.779
_refine_diff_density_min -1.757
_refine_diff_density_rms 0.129
_refine_ls_extinction_coef 0.00280(19)
_refine_ls_extinction_expression Fc^*^=kFc[1+0.001xFc^2^\l^3^/sin(2\q)]^-1/4^
_refine_ls_extinction_method SHELXL
_refine_ls_goodness_of_fit_ref 1.033
_refine_ls_hydrogen_treatment mixed
_refine_ls_matrix_type full
_refine_ls_number_parameters 281
_refine_ls_number_reflns 5902
_refine_ls_number_restraints 0
_refine_ls_restrained_S_all 1.033
_refine_ls_R_factor_all 0.0378
_refine_ls_R_factor_gt 0.0314
_refine_ls_shift/su_max 0.661
_refine_ls_shift/su_mean 0.074
_refine_ls_structure_factor_coef Fsqd
_refine_ls_weighting_details 'calc w=1/[\s^2^(Fo^2^)+(0.0459P)^2^+3.8184P] where P=(Fo^2^+2Fc^2^)/3'
_refine_ls_weighting_scheme calc
_refine_ls_wR_factor_gt 0.0788
_refine_ls_wR_factor_ref 0.0827
_reflns_number_gt 5195
_reflns_number_total 5902
_reflns_threshold_expression >2sigma(I)
_cod_data_source_file b211885h.txt
_cod_data_source_block 2
_cod_depositor_comments
;
The following automatic conversions were performed:

'_chemical_melting_point' value '206 - 210 oC' was changed to
'481(2)' - it was converted from degrees Celsius(C) to Kelvins(K),
the average value was taken and precision was estimated.

Automatic conversion script
Id: cif_fix_values 1569 2011-02-09 13:29:24Z adriana 
;
_cod_original_cell_volume 2685.7(9)
_cod_original_sg_symbol_H-M P21/c
_cod_database_code 7012539

loop_
_symmetry_equiv_pos_as_xyz
'x, y, z'
'-x, y+1/2, -z+1/2'
'-x, -y, -z'
'x, -y-1/2, z-1/2'

loop_
_atom_site_label
_atom_site_type_symbol
_atom_site_fract_x
_atom_site_fract_y
_atom_site_fract_z
_atom_site_U_iso_or_equiv
_atom_site_adp_type
_atom_site_occupancy
_atom_site_symmetry_multiplicity
_atom_site_calc_flag
_atom_site_refinement_flags
_atom_site_disorder_assembly
_atom_site_disorder_group
Pt1 Pt 0.035012(14) 0.985322(10) 0.149611(7) 0.02542(8) Uani 1 1 d . . .
S1A S -0.14850(12) 0.99210(7) 0.04926(6) 0.0313(2) Uani 1 1 d . . .
O1 O 0.2012(4) 0.9886(2) 0.2418(2) 0.0425(8) Uani 1 1 d . . .
S1 S -0.03188(11) 0.84967(7) 0.17203(6) 0.0365(2) Uani 1 1 d . . .
O1A O 0.1063(3) 1.1052(2) 0.13325(16) 0.0394(7) Uani 1 1 d . . .
N1A N -0.0607(3) 1.1624(2) 0.02984(19) 0.0311(7) Uani 1 1 d . . .
N2 N 0.1097(4) 0.7178(3) 0.2480(2) 0.0427(9) Uani 1 1 d . . .
N2A N -0.2591(4) 1.1122(3) -0.0504(2) 0.0387(9) Uani 1 1 d . . .
C1A C -0.1509(4) 1.0950(3) 0.0096(2) 0.0281(8) Uani 1 1 d . . .
N1 N 0.2034(4) 0.8490(3) 0.29276(19) 0.0372(8) Uani 1 1 d . . .
C1 C 0.1053(4) 0.8049(3) 0.2414(2) 0.0326(9) Uani 1 1 d . . .
C2A C 0.0558(4) 1.1626(3) 0.0845(2) 0.0301(8) Uani 1 1 d . . .
C8 C 0.3467(5) 0.9633(4) 0.3633(3) 0.0470(12) Uani 1 1 d . . .
C2 C 0.2383(4) 0.9318(3) 0.2928(2) 0.0328(9) Uani 1 1 d . . .
C8A C 0.1457(5) 1.2459(3) 0.0902(2) 0.0411(10) Uani 1 1 d . . .
C7A C -0.3708(4) 1.0500(3) -0.0829(3) 0.0419(10) Uani 1 1 d . . .
H7A1 H -0.3549 0.9954 -0.0547 0.050 Uiso 1 1 calc R . .
H7A2 H -0.3716 1.0374 -0.1348 0.050 Uiso 1 1 calc R . .
C3A C -0.2759(5) 1.1965(3) -0.0899(3) 0.0479(12) Uani 1 1 d . . .
H3A1 H -0.2739 1.1876 -0.1419 0.057 Uiso 1 1 calc R . .
H3A2 H -0.1994 1.2351 -0.0661 0.057 Uiso 1 1 calc R . .
C3 C 0.2185(6) 0.6721(3) 0.3067(3) 0.0536(13) Uani 1 1 d . . .
H3A H 0.1748 0.6357 0.3373 0.064 Uiso 1 1 calc R . .
H3B H 0.2766 0.7150 0.3395 0.064 Uiso 1 1 calc R . .
C4A C -0.4133(6) 1.2387(4) -0.0876(3) 0.0602(14) Uani 1 1 d . . .
H4A1 H -0.4109 1.2535 -0.0359 0.072 Uiso 1 1 calc R . .
H4A2 H -0.4263 1.2926 -0.1168 0.072 Uiso 1 1 calc R . .
C6A C -0.5099(5) 1.0885(4) -0.0802(3) 0.0567(14) Uani 1 1 d . . .
H6A1 H -0.5122 1.0952 -0.0280 0.068 Uiso 1 1 calc R . .
H6A2 H -0.5839 1.0486 -0.1046 0.068 Uiso 1 1 calc R . .
C5A C -0.5344(5) 1.1774(5) -0.1193(4) 0.0713(17) Uani 1 1 d . . .
H5A1 H -0.5457 1.1697 -0.1731 0.086 Uiso 1 1 calc R . .
H5A2 H -0.6194 1.2030 -0.1124 0.086 Uiso 1 1 calc R . .
C4 C 0.3066(6) 0.6162(4) 0.2703(4) 0.0673(16) Uani 1 1 d . . .
H4A H 0.3767 0.5861 0.3090 0.081 Uiso 1 1 calc R . .
H4B H 0.3539 0.6531 0.2418 0.081 Uiso 1 1 calc R . .
C9A C 0.2306(8) 1.2609(5) 0.1701(3) 0.089(3) Uani 1 1 d . . .
H9A1 H 0.1696 1.2660 0.2026 0.134 Uiso 1 1 calc R . .
H9A2 H 0.2837 1.3139 0.1725 0.134 Uiso 1 1 calc R . .
H9A3 H 0.2928 1.2123 0.1861 0.134 Uiso 1 1 calc R . .
C5 C 0.2178(8) 0.5496(5) 0.2184(4) 0.079(2) Uani 1 1 d . . .
H5A H 0.1783 0.5089 0.2477 0.095 Uiso 1 1 calc R . .
H5B H 0.2750 0.5165 0.1927 0.095 Uiso 1 1 calc R . .
C11A C 0.2303(10) 1.2372(6) 0.0361(5) 0.123(4) Uani 1 1 d . . .
H11A H 0.1705 1.2278 -0.0135 0.184 Uiso 1 1 calc R . .
H11B H 0.2924 1.1883 0.0501 0.184 Uiso 1 1 calc R . .
H11C H 0.2833 1.2899 0.0364 0.184 Uiso 1 1 calc R . .
C10A C 0.0525(9) 1.3270(5) 0.0708(6) 0.129(4) Uani 1 1 d . . .
H10A H -0.0027 1.3325 0.1063 0.193 Uiso 1 1 calc R . .
H10B H -0.0077 1.3210 0.0208 0.193 Uiso 1 1 calc R . .
H10C H 0.1094 1.3783 0.0731 0.193 Uiso 1 1 calc R . .
C7 C 0.0167(5) 0.6563(3) 0.1978(3) 0.0496(12) Uani 1 1 d . . .
H7A H -0.0512 0.6886 0.1597 0.060 Uiso 1 1 calc R . .
H7B H -0.0330 0.6216 0.2266 0.060 Uiso 1 1 calc R . .
C6 C 0.0999(8) 0.5960(4) 0.1598(3) 0.0691(17) Uani 1 1 d . . .
H6A H 0.1394 0.6300 0.1258 0.083 Uiso 1 1 calc R . .
H6B H 0.0383 0.5523 0.1301 0.083 Uiso 1 1 calc R . .
C10 C 0.3068(15) 0.9331(10) 0.4313(4) 0.216(9) Uani 1 1 d . . .
H10D H 0.2200 0.9597 0.4327 0.324 Uiso 1 1 calc R . .
H10E H 0.3777 0.9496 0.4756 0.324 Uiso 1 1 calc R . .
H10F H 0.2968 0.8704 0.4298 0.324 Uiso 1 1 calc R . .
C9 C 0.3543(13) 1.0596(6) 0.3671(6) 0.193(8) Uani 1 1 d . . .
H9A H 0.2643 1.0830 0.3664 0.290 Uiso 1 1 calc R . .
H9B H 0.3828 1.0817 0.3245 0.290 Uiso 1 1 calc R . .
H9C H 0.4206 1.0771 0.4128 0.290 Uiso 1 1 calc R . .
C11 C 0.4779(8) 0.9230(13) 0.3635(8) 0.248(11) Uani 1 1 d . . .
H11D H 0.4670 0.8604 0.3609 0.373 Uiso 1 1 calc R . .
H11E H 0.5464 0.9385 0.4091 0.373 Uiso 1 1 calc R . .
H11F H 0.5076 0.9432 0.3208 0.373 Uiso 1 1 calc R . .

loop_
_atom_site_aniso_label
_atom_site_aniso_U_11
_atom_site_aniso_U_22
_atom_site_aniso_U_33
_atom_site_aniso_U_23
_atom_site_aniso_U_13
_atom_site_aniso_U_12
Pt1 0.02718(11) 0.02200(11) 0.02456(11) 0.00003(5) 0.00230(7) -0.00226(5)
S1A 0.0304(5) 0.0260(5) 0.0317(5) 0.0018(4) -0.0023(4) -0.0051(4)
O1 0.0413(19) 0.0329(18) 0.0386(18) 0.0064(13) -0.0156(15) -0.0103(13)
S1 0.0360(5) 0.0274(5) 0.0398(6) 0.0049(4) -0.0012(4) -0.0068(4)
O1A 0.0416(16) 0.0276(16) 0.0389(16) 0.0046(13) -0.0073(13) -0.0134(13)
N1A 0.0318(17) 0.0239(18) 0.0358(17) 0.0047(14) 0.0055(14) -0.0032(14)
N2 0.055(2) 0.027(2) 0.040(2) 0.0090(16) 0.0030(17) -0.0033(17)
N2A 0.0298(18) 0.037(2) 0.043(2) 0.0107(17) -0.0005(15) -0.0039(15)
C1A 0.0285(19) 0.030(2) 0.0245(18) 0.0011(15) 0.0052(15) 0.0023(16)
N1 0.040(2) 0.034(2) 0.0311(17) 0.0059(15) -0.0029(15) -0.0017(16)
C1 0.035(2) 0.031(2) 0.031(2) 0.0050(17) 0.0064(16) -0.0012(17)
C2A 0.035(2) 0.023(2) 0.0315(19) -0.0008(16) 0.0073(16) -0.0033(16)
C8 0.042(3) 0.044(3) 0.042(3) 0.004(2) -0.011(2) -0.006(2)
C2 0.0287(19) 0.037(3) 0.0274(19) 0.0041(17) -0.0013(15) 0.0012(17)
C8A 0.052(3) 0.028(2) 0.038(2) 0.0008(18) 0.003(2) -0.014(2)
C7A 0.035(2) 0.045(3) 0.036(2) 0.004(2) -0.0066(18) -0.006(2)
C3A 0.036(2) 0.052(3) 0.049(3) 0.023(2) 0.001(2) 0.000(2)
C3 0.062(3) 0.037(3) 0.058(3) 0.022(2) 0.008(2) 0.011(2)
C4A 0.058(3) 0.050(3) 0.072(4) 0.017(3) 0.015(3) 0.016(3)
C6A 0.033(2) 0.066(4) 0.070(3) -0.001(3) 0.012(2) -0.010(2)
C5A 0.037(3) 0.076(5) 0.097(5) 0.012(4) 0.011(3) 0.014(3)
C4 0.062(4) 0.052(4) 0.091(4) 0.023(3) 0.025(3) 0.010(3)
C9A 0.127(6) 0.077(5) 0.055(3) -0.011(3) 0.008(4) -0.070(5)
C5 0.102(5) 0.047(4) 0.104(5) 0.007(4) 0.057(4) 0.012(4)
C11A 0.165(8) 0.111(7) 0.130(7) -0.069(6) 0.107(6) -0.106(6)
C10A 0.100(6) 0.039(4) 0.216(11) 0.014(5) -0.015(6) -0.019(4)
C7 0.061(3) 0.025(2) 0.058(3) 0.004(2) 0.006(2) -0.008(2)
C6 0.106(5) 0.037(3) 0.072(4) -0.007(3) 0.035(3) -0.017(3)
C10 0.303(17) 0.258(16) 0.041(4) 0.015(7) -0.038(7) -0.202(15)
C9 0.245(13) 0.060(6) 0.157(9) -0.015(6) -0.157(9) -0.011(7)
C11 0.050(5) 0.39(3) 0.243(15) -0.224(17) -0.066(7) 0.060(9)

loop_
_atom_type_symbol
_atom_type_description
_atom_type_scat_dispersion_real
_atom_type_scat_dispersion_imag
_atom_type_scat_source
C C 0.0033 0.0016 'International Tables Vol C Tables 4.2.6.8 and 6.1.1.4'
H H 0.0000 0.0000 'International Tables Vol C Tables 4.2.6.8 and 6.1.1.4'
Pt Pt -1.7033 8.3905 'International Tables Vol C Tables 4.2.6.8 and 6.1.1.4'
N N 0.0061 0.0033 'International Tables Vol C Tables 4.2.6.8 and 6.1.1.4'
S S 0.1246 0.1234 'International Tables Vol C Tables 4.2.6.8 and 6.1.1.4'
O O 0.0106 0.0060 'International Tables Vol C Tables 4.2.6.8 and 6.1.1.4'

loop_
_geom_angle_atom_site_label_1
_geom_angle_atom_site_label_2
_geom_angle_atom_site_label_3
_geom_angle
_geom_angle_site_symmetry_1
_geom_angle_site_symmetry_3
_geom_angle_publ_flag
O1A Pt1 O1 81.95(12) . . ?
O1A Pt1 S1A 94.53(8) . . ?
O1 Pt1 S1A 175.89(10) . . ?
O1A Pt1 S1 176.63(9) . . ?
O1 Pt1 S1 94.93(9) . . ?
S1A Pt1 S1 88.63(4) . . ?
C1A S1A Pt1 107.95(13) . . ?
C2 O1 Pt1 128.2(3) . . ?
C1 S1 Pt1 106.33(15) . . ?
C2A O1A Pt1 130.3(3) . . ?
C2A N1A C1A 126.8(3) . . ?
C1 N2 C7 125.5(4) . . ?
C1 N2 C3 122.2(4) . . ?
C7 N2 C3 112.1(4) . . ?
C1A N2A C3A 122.5(4) . . ?
C1A N2A C7A 124.5(4) . . ?
C3A N2A C7A 113.0(3) . . ?
N1A C1A N2A 114.1(4) . . ?
N1A C1A S1A 129.8(3) . . ?
N2A C1A S1A 116.1(3) . . ?
C2 N1 C1 128.7(4) . . ?
N2 C1 N1 115.7(4) . . ?
N2 C1 S1 117.1(3) . . ?
N1 C1 S1 127.0(3) . . ?
O1A C2A N1A 130.3(4) . . ?
O1A C2A C8A 114.1(3) . . ?
N1A C2A C8A 115.6(4) . . ?
C11 C8 C9 113.0(10) . . ?
C11 C8 C10 107.9(11) . . ?
C9 C8 C10 107.0(9) . . ?
C11 C8 C2 107.9(5) . . ?
C9 C8 C2 111.7(4) . . ?
C10 C8 C2 109.3(5) . . ?
O1 C2 N1 129.6(4) . . ?
O1 C2 C8 114.7(4) . . ?
N1 C2 C8 115.6(4) . . ?
C11A C8A C9A 113.5(6) . . ?
C11A C8A C10A 109.6(7) . . ?
C9A C8A C10A 104.8(6) . . ?
C11A C8A C2A 107.9(4) . . ?
C9A C8A C2A 111.0(4) . . ?
C10A C8A C2A 110.1(4) . . ?
N2A C7A C6A 109.8(4) . . ?
N2A C3A C4A 110.1(4) . . ?
N2 C3 C4 110.1(4) . . ?
C5A C4A C3A 111.0(5) . . ?
C7A C6A C5A 111.3(4) . . ?
C4A C5A C6A 110.7(5) . . ?
C3 C4 C5 110.4(5) . . ?
C4 C5 C6 110.2(5) . . ?
N2 C7 C6 110.2(5) . . ?
C7 C6 C5 111.3(5) . . ?

loop_
_geom_bond_atom_site_label_1
_geom_bond_atom_site_label_2
_geom_bond_distance
_geom_bond_site_symmetry_2
_geom_bond_publ_flag
Pt1 O1A 2.010(3) . ?
Pt1 O1 2.033(3) . ?
Pt1 S1A 2.2304(14) . ?
Pt1 S1 2.2422(11) . ?
S1A C1A 1.726(4) . ?
O1 C2 1.258(5) . ?
S1 C1 1.744(4) . ?
O1A C2A 1.257(5) . ?
N1A C2A 1.319(5) . ?
N1A C1A 1.350(5) . ?
N2 C1 1.332(6) . ?
N2 C7 1.462(6) . ?
N2 C3 1.485(6) . ?
N2A C1A 1.349(5) . ?
N2A C3A 1.463(6) . ?
N2A C7A 1.463(6) . ?
N1 C2 1.308(6) . ?
N1 C1 1.345(5) . ?
C2A C8A 1.541(6) . ?
C8 C11 1.441(10) . ?
C8 C9 1.470(10) . ?
C8 C10 1.480(11) . ?
C8 C2 1.528(6) . ?
C8A C11A 1.465(8) . ?
C8A C9A 1.507(7) . ?
C8A C10A 1.530(9) . ?
C7A C6A 1.515(7) . ?
C3A C4A 1.522(7) . ?
C3 C4 1.499(8) . ?
C4A C5A 1.515(8) . ?
C6A C5A 1.522(9) . ?
C4 C5 1.508(9) . ?
C5 C6 1.539(9) . ?
C7 C6 1.523(8) . ?

loop_
_geom_torsion_atom_site_label_1
_geom_torsion_atom_site_label_2
_geom_torsion_atom_site_label_3
_geom_torsion_atom_site_label_4
_geom_torsion
_geom_torsion_site_symmetry_1
_geom_torsion_site_symmetry_2
_geom_torsion_site_symmetry_3
_geom_torsion_site_symmetry_4
_geom_torsion_publ_flag
O1A Pt1 S1A C1A -3.83(17) . . . . ?
O1 Pt1 S1A C1A 27.2(15) . . . . ?
S1 Pt1 S1A C1A 177.33(14) . . . . ?
O1A Pt1 O1 C2 177.5(4) . . . . ?
S1A Pt1 O1 C2 146.3(13) . . . . ?
S1 Pt1 O1 C2 -3.8(4) . . . . ?
O1A Pt1 S1 C1 9.6(17) . . . . ?
O1 Pt1 S1 C1 -12.63(19) . . . . ?
S1A Pt1 S1 C1 169.42(15) . . . . ?
O1 Pt1 O1A C2A -174.7(4) . . . . ?
S1A Pt1 O1A C2A 3.2(4) . . . . ?
S1 Pt1 O1A C2A 163.0(14) . . . . ?
C2A N1A C1A N2A -177.6(4) . . . . ?
C2A N1A C1A S1A 2.9(6) . . . . ?
C3A N2A C1A N1A 0.2(6) . . . . ?
C7A N2A C1A N1A -179.8(4) . . . . ?
C3A N2A C1A S1A 179.8(3) . . . . ?
C7A N2A C1A S1A -0.2(6) . . . . ?
Pt1 S1A C1A N1A 2.1(4) . . . . ?
Pt1 S1A C1A N2A -177.3(3) . . . . ?
C7 N2 C1 N1 -178.3(4) . . . . ?
C3 N2 C1 N1 -1.8(6) . . . . ?
C7 N2 C1 S1 5.8(6) . . . . ?
C3 N2 C1 S1 -177.8(4) . . . . ?
C2 N1 C1 N2 167.7(4) . . . . ?
C2 N1 C1 S1 -16.8(7) . . . . ?
Pt1 S1 C1 N2 -160.0(3) . . . . ?
Pt1 S1 C1 N1 24.6(4) . . . . ?
Pt1 O1A C2A N1A 1.2(7) . . . . ?
Pt1 O1A C2A C8A -178.5(3) . . . . ?
C1A N1A C2A O1A -5.4(7) . . . . ?
C1A N1A C2A C8A 174.4(4) . . . . ?
Pt1 O1 C2 N1 17.9(7) . . . . ?
Pt1 O1 C2 C8 -166.2(3) . . . . ?
C1 N1 C2 O1 -9.0(8) . . . . ?
C1 N1 C2 C8 175.1(4) . . . . ?
C11 C8 C2 O1 -107.2(10) . . . . ?
C9 C8 C2 O1 17.5(9) . . . . ?
C10 C8 C2 O1 135.7(9) . . . . ?
C11 C8 C2 N1 69.3(11) . . . . ?
C9 C8 C2 N1 -166.0(8) . . . . ?
C10 C8 C2 N1 -47.8(9) . . . . ?
O1A C2A C8A C11A 96.6(6) . . . . ?
N1A C2A C8A C11A -83.2(6) . . . . ?
O1A C2A C8A C9A -28.2(6) . . . . ?
N1A C2A C8A C9A 152.0(5) . . . . ?
O1A C2A C8A C10A -143.8(6) . . . . ?
N1A C2A C8A C10A 36.4(7) . . . . ?
C1A N2A C7A C6A 120.7(5) . . . . ?
C3A N2A C7A C6A -59.3(5) . . . . ?
C1A N2A C3A C4A -120.8(5) . . . . ?
C7A N2A C3A C4A 59.2(6) . . . . ?
C1 N2 C3 C4 -116.3(5) . . . . ?
C7 N2 C3 C4 60.6(6) . . . . ?
N2A C3A C4A C5A -55.3(6) . . . . ?
N2A C7A C6A C5A 55.6(6) . . . . ?
C3A C4A C5A C6A 53.1(7) . . . . ?
C7A C6A C5A C4A -53.5(7) . . . . ?
N2 C3 C4 C5 -58.7(6) . . . . ?
C3 C4 C5 C6 55.5(7) . . . . ?
C1 N2 C7 C6 118.8(5) . . . . ?
C3 N2 C7 C6 -57.9(5) . . . . ?
N2 C7 C6 C5 54.1(6) . . . . ?
C4 C5 C6 C7 -53.3(7) . . . . ?
